data_7707483
loop_
_publ_author_name
'Dodonov, Vladimir A.'
'Kushnerova, Olga A.'
'Baranov, Evgeny V.'
'Novikov, Alexander S.'
'Fedushkin, Igor L.'

_publ_section_title
;
 Activation and modification of carbon dioxide by redox-active low-valent
 gallium species.
;
_journal_issue 25
_journal_name_full 'Dalton transactions (Cambridge, England : 2003)'
_journal_page_first 8899
_journal_page_last 8906
_journal_paper_doi 10.1039/d1dt01199e
_journal_volume 50
_journal_year 2021
_chemical_formula_sum 'C51 H79 Ga N5 Na O7 Si'
_chemical_formula_weight 994.99
_space_group_crystal_system orthorhombic
_space_group_IT_number 19
_space_group_name_Hall 'P 2ac 2ab'
_space_group_name_H-M_alt 'P 21 21 21'
_atom_sites_solution_hydrogens geom
_atom_sites_solution_primary dual
_atom_sites_solution_secondary difmap
_audit_creation_method SHELXL-2018/3
_audit_update_record
;
2021-03-04 deposited with the CCDC.	2021-05-25 downloaded from the CCDC.
;
_cell_angle_alpha 90
_cell_angle_beta 90
_cell_angle_gamma 90
_cell_formula_units_Z 4
_cell_length_a 12.7877(7)
_cell_length_b 18.0210(9)
_cell_length_c 23.4640(13)
_cell_measurement_reflns_used 9834
_cell_measurement_temperature 100(2)
_cell_measurement_theta_max 26.31
_cell_measurement_theta_min 2.36
_cell_volume 5407.2(5)
_computing_data_collection APEX3
_diffrn_ambient_temperature 100(2)
_diffrn_measured_fraction_theta_full 0.999
_diffrn_measured_fraction_theta_max 0.999
_diffrn_radiation_type MoK\a
_diffrn_radiation_wavelength 0.71073
_diffrn_reflns_av_R_equivalents 0.0858
_diffrn_reflns_av_unetI/netI 0.0798
_diffrn_reflns_Laue_measured_fraction_full 0.999
_diffrn_reflns_Laue_measured_fraction_max 0.999
_diffrn_reflns_limit_h_max 14
_diffrn_reflns_limit_h_min -15
_diffrn_reflns_limit_k_max 22
_diffrn_reflns_limit_k_min -21
_diffrn_reflns_limit_l_max 26
_diffrn_reflns_limit_l_min -28
_diffrn_reflns_number 54438
_diffrn_reflns_point_group_measured_fraction_full 0.999
_diffrn_reflns_point_group_measured_fraction_max 0.999
_diffrn_reflns_theta_full 25.242
_diffrn_reflns_theta_max 26.022
_diffrn_reflns_theta_min 2.071
_exptl_absorpt_coefficient_mu 0.591
_exptl_absorpt_correction_T_max 0.9194
_exptl_absorpt_correction_T_min 0.6593
_exptl_absorpt_correction_type multi-scan
_exptl_absorpt_process_details SADABS-2016/2
_exptl_crystal_colour black
_exptl_crystal_density_diffrn 1.222
_exptl_crystal_description plate
_exptl_crystal_F_000 2128
_exptl_crystal_size_max 0.310
_exptl_crystal_size_mid 0.150
_exptl_crystal_size_min 0.070
_refine_diff_density_max 0.347
_refine_diff_density_min -0.307
_refine_diff_density_rms 0.065
_refine_ls_abs_structure_details
;
 Flack x determined using 2989 quotients [(I+)-(I-)]/[(I+)+(I-)]
 (Parsons, Flack and Wagner, Acta Cryst. B69 (2013) 249-259).
;
_refine_ls_abs_structure_Flack 0.004(5)
_refine_ls_extinction_method none
_refine_ls_goodness_of_fit_ref 1.031
_refine_ls_hydrogen_treatment constr
_refine_ls_matrix_type full
_refine_ls_number_parameters 612
_refine_ls_number_reflns 10644
_refine_ls_number_restraints 0
_refine_ls_restrained_S_all 1.031
_refine_ls_R_factor_all 0.0780
_refine_ls_R_factor_gt 0.0484
_refine_ls_shift/su_max 0.000
_refine_ls_shift/su_mean 0.000
_refine_ls_structure_factor_coef Fsqd
_refine_ls_weighting_details 'w=1/[\s^2^(Fo^2^)+(0.0360P)^2^+2.5344P] where P=(Fo^2^+2Fc^2^)/3'
_refine_ls_weighting_scheme calc
_refine_ls_wR_factor_gt 0.0852
_refine_ls_wR_factor_ref 0.0945
_reflns_Friedel_coverage 0.813
_reflns_Friedel_fraction_full 1.000
_reflns_Friedel_fraction_max 1.000
_reflns_number_gt 8265
_reflns_number_total 10644
_reflns_threshold_expression 'I > 2\s(I)'
_cod_data_source_file d1dt01199e25.cif
_cod_data_source_block gabianosime3n3nadme3
_cod_depositor_comments 'Adding full bibliography for 7707480--7707489.cif.'
_cod_database_code 7707483
_shelx_shelxl_version_number 2018/3
_shelx_space_group_comment
;
The symmetry employed for this shelxl refinement is uniquely defined
by the following loop, which should always be used as a source of
symmetry information in preference to the above space-group names.
They are only intended as comments.
;
_shelx_estimated_absorpt_t_min 0.838
_shelx_estimated_absorpt_t_max 0.960

loop_
_space_group_symop_operation_xyz
'x, y, z'
'-x+1/2, -y, z+1/2'
'-x, y+1/2, -z+1/2'
'x+1/2, -y+1/2, -z'

loop_
_atom_site_label
_atom_site_type_symbol
_atom_site_fract_x
_atom_site_fract_y
_atom_site_fract_z
_atom_site_U_iso_or_equiv
_atom_site_adp_type
_atom_site_occupancy
_atom_site_site_symmetry_order
_atom_site_calc_flag
_atom_site_refinement_flags_posn
_atom_site_refinement_flags_adp
_atom_site_refinement_flags_occupancy
_atom_site_disorder_assembly
_atom_site_disorder_group
Ga1 Ga 0.59864(4) 0.90896(3) 0.67597(2) 0.01514(12) Uani 1 1 d . . . . .
Si1 Si 0.37046(10) 0.96431(8) 0.65283(6) 0.0231(3) Uani 1 1 d . . . . .
O1 O 0.4728(2) 0.91380(18) 0.64128(13) 0.0208(7) Uani 1 1 d . . . . .
N1 N 0.7202(3) 0.8784(2) 0.63515(16) 0.0164(9) Uani 1 1 d . . . . .
N2 N 0.6240(3) 0.83498(19) 0.73240(15) 0.0162(9) Uani 1 1 d . . . . .
N3 N 0.6125(3) 1.0104(2) 0.70346(17) 0.0219(9) Uani 1 1 d . . . . .
N4 N 0.6922(3) 1.0379(2) 0.72031(17) 0.0211(9) Uani 1 1 d . . . . .
N5 N 0.7658(4) 1.0690(2) 0.73665(19) 0.0308(11) Uani 1 1 d . . . . .
C1 C 0.7669(3) 0.8239(2) 0.66776(19) 0.0147(10) Uani 1 1 d . . . . .
C2 C 0.7178(4) 0.8012(2) 0.7175(2) 0.0154(10) Uani 1 1 d . . . . .
C3 C 0.7838(4) 0.7459(2) 0.7462(2) 0.0164(10) Uani 1 1 d . . . . .
C4 C 0.8754(4) 0.7397(2) 0.71189(19) 0.0170(11) Uani 1 1 d . . . . .
C5 C 0.8684(3) 0.7866(2) 0.66297(19) 0.0174(11) Uani 1 1 d . . . . .
C6 C 0.9502(4) 0.7858(3) 0.6255(2) 0.0249(12) Uani 1 1 d . . . . .
H6A H 0.948006 0.814747 0.591695 0.030 Uiso 1 1 calc R U . . .
C7 C 1.0384(4) 0.7410(3) 0.6380(2) 0.0271(12) Uani 1 1 d . . . . .
H7A H 1.095972 0.741805 0.612381 0.032 Uiso 1 1 calc R U . . .
C8 C 1.0445(4) 0.6968(3) 0.6850(2) 0.0251(12) Uani 1 1 d . . . . .
H8A H 1.104980 0.667396 0.691539 0.030 Uiso 1 1 calc R U . . .
C9 C 0.9598(4) 0.6949(3) 0.7241(2) 0.0203(11) Uani 1 1 d . . . . .
C10 C 0.9523(4) 0.6509(3) 0.7744(2) 0.0242(12) Uani 1 1 d . . . . .
H10A H 1.007994 0.618875 0.785049 0.029 Uiso 1 1 calc R U . . .
C11 C 0.8642(4) 0.6552(3) 0.8071(2) 0.0256(12) Uani 1 1 d . . . . .
H11A H 0.859718 0.624882 0.840116 0.031 Uiso 1 1 calc R U . . .
C12 C 0.7791(4) 0.7028(3) 0.7943(2) 0.0221(11) Uani 1 1 d . . . . .
H12A H 0.719749 0.704785 0.818641 0.026 Uiso 1 1 calc R U . . .
C13 C 0.7490(4) 0.8870(2) 0.57658(19) 0.0162(11) Uani 1 1 d . . . . .
C14 C 0.7203(3) 0.8322(2) 0.53616(19) 0.0162(10) Uani 1 1 d . . . . .
C15 C 0.7482(4) 0.8432(3) 0.4799(2) 0.0224(11) Uani 1 1 d . . . . .
H15A H 0.728730 0.807200 0.452306 0.027 Uiso 1 1 calc R U . . .
C16 C 0.8030(4) 0.9045(3) 0.4627(2) 0.0243(11) Uani 1 1 d . . . . .
H16A H 0.821080 0.910508 0.423749 0.029 Uiso 1 1 calc R U . . .
C17 C 0.8320(4) 0.9572(3) 0.5020(2) 0.0243(12) Uani 1 1 d . . . . .
H17A H 0.869155 0.999961 0.489678 0.029 Uiso 1 1 calc R U . . .
C18 C 0.8075(4) 0.9490(2) 0.5597(2) 0.0183(11) Uani 1 1 d . . . . .
C19 C 0.6587(4) 0.7632(3) 0.5528(2) 0.0230(12) Uani 1 1 d . . . . .
H19A H 0.664491 0.757178 0.595072 0.028 Uiso 1 1 calc R U . . .
C20 C 0.5428(4) 0.7704(3) 0.5381(2) 0.0273(13) Uani 1 1 d . . . . .
H20A H 0.511920 0.810685 0.560582 0.041 Uiso 1 1 calc R U . . .
H20B H 0.507002 0.723736 0.546979 0.041 Uiso 1 1 calc R U . . .
H20C H 0.535240 0.781415 0.497456 0.041 Uiso 1 1 calc R U . . .
C21 C 0.7038(5) 0.6934(3) 0.5250(2) 0.0377(15) Uani 1 1 d . . . . .
H21A H 0.779532 0.691620 0.531453 0.057 Uiso 1 1 calc R U . . .
H21B H 0.689761 0.694422 0.483982 0.057 Uiso 1 1 calc R U . . .
H21C H 0.671160 0.649324 0.541855 0.057 Uiso 1 1 calc R U . . .
C22 C 0.8484(4) 1.0049(3) 0.6025(2) 0.0264(12) Uani 1 1 d . . . . .
H22A H 0.824122 0.988921 0.641069 0.032 Uiso 1 1 calc R U . . .
C23 C 0.8077(5) 1.0829(3) 0.5923(2) 0.0417(15) Uani 1 1 d . . . . .
H23A H 0.731217 1.083004 0.595133 0.063 Uiso 1 1 calc R U . . .
H23B H 0.828524 1.099527 0.554166 0.063 Uiso 1 1 calc R U . . .
H23C H 0.836982 1.116524 0.620950 0.063 Uiso 1 1 calc R U . . .
C24 C 0.9673(4) 1.0037(4) 0.6028(3) 0.055(2) Uani 1 1 d . . . . .
H24A H 0.991849 0.952930 0.609331 0.083 Uiso 1 1 calc R U . . .
H24B H 0.993162 1.036062 0.633303 0.083 Uiso 1 1 calc R U . . .
H24C H 0.993564 1.021520 0.566020 0.083 Uiso 1 1 calc R U . . .
C25 C 0.5561(3) 0.7998(2) 0.7723(2) 0.0154(10) Uani 1 1 d . . . . .
C26 C 0.4805(4) 0.7478(2) 0.7533(2) 0.0194(11) Uani 1 1 d . . . . .
C27 C 0.4153(4) 0.7149(3) 0.7935(2) 0.0237(12) Uani 1 1 d . . . . .
H27A H 0.364699 0.679849 0.781134 0.028 Uiso 1 1 calc R U . . .
C28 C 0.4221(4) 0.7317(3) 0.8504(2) 0.0263(12) Uani 1 1 d . . . . .
H28A H 0.376169 0.708786 0.876914 0.032 Uiso 1 1 calc R U . . .
C29 C 0.4965(4) 0.7824(3) 0.8689(2) 0.0226(12) Uani 1 1 d . . . . .
H29A H 0.501576 0.793574 0.908408 0.027 Uiso 1 1 calc R U . . .
C30 C 0.5634(3) 0.8170(2) 0.8308(2) 0.0184(10) Uani 1 1 d . . . . .
C31 C 0.4727(4) 0.7252(3) 0.6914(2) 0.0213(12) Uani 1 1 d . . . . .
H31A H 0.512582 0.762178 0.668244 0.026 Uiso 1 1 calc R U . . .
C32 C 0.3600(4) 0.7252(3) 0.6705(2) 0.0334(13) Uani 1 1 d . . . . .
H32A H 0.358370 0.713023 0.629826 0.050 Uiso 1 1 calc R U . . .
H32B H 0.329360 0.774449 0.676475 0.050 Uiso 1 1 calc R U . . .
H32C H 0.319708 0.688196 0.691828 0.050 Uiso 1 1 calc R U . . .
C33 C 0.5223(4) 0.6495(3) 0.6821(2) 0.0350(13) Uani 1 1 d . . . . .
H33A H 0.594444 0.650226 0.696112 0.052 Uiso 1 1 calc R U . . .
H33B H 0.522023 0.637729 0.641322 0.052 Uiso 1 1 calc R U . . .
H33C H 0.482293 0.611813 0.702859 0.052 Uiso 1 1 calc R U . . .
C34 C 0.6432(4) 0.8728(3) 0.8515(2) 0.0229(11) Uani 1 1 d . . . . .
H34A H 0.703204 0.872373 0.824122 0.027 Uiso 1 1 calc R U . . .
C35 C 0.5961(5) 0.9511(3) 0.8513(2) 0.0312(12) Uani 1 1 d . . . . .
H35A H 0.571203 0.963192 0.812941 0.047 Uiso 1 1 calc R U . . .
H35B H 0.649637 0.987076 0.862822 0.047 Uiso 1 1 calc R U . . .
H35C H 0.537458 0.953156 0.878165 0.047 Uiso 1 1 calc R U . . .
C36 C 0.6860(5) 0.8531(3) 0.9110(2) 0.0409(16) Uani 1 1 d . . . . .
H36A H 0.708480 0.801114 0.911374 0.061 Uiso 1 1 calc R U . . .
H36B H 0.631086 0.860508 0.939514 0.061 Uiso 1 1 calc R U . . .
H36C H 0.745752 0.885171 0.919824 0.061 Uiso 1 1 calc R U . . .
C37 C 0.3460(4) 0.9741(3) 0.7304(2) 0.0388(15) Uani 1 1 d . . . . .
H37A H 0.349499 0.925187 0.748580 0.058 Uiso 1 1 calc R U . . .
H37B H 0.276526 0.995600 0.736516 0.058 Uiso 1 1 calc R U . . .
H37C H 0.399148 1.006682 0.747162 0.058 Uiso 1 1 calc R U . . .
C38 C 0.3841(4) 1.0588(3) 0.6216(2) 0.0341(14) Uani 1 1 d . . . . .
H38A H 0.388282 1.055027 0.580006 0.051 Uiso 1 1 calc R U . . .
H38B H 0.447944 1.082169 0.636220 0.051 Uiso 1 1 calc R U . . .
H38C H 0.323387 1.088977 0.632170 0.051 Uiso 1 1 calc R U . . .
C39 C 0.2555(4) 0.9199(3) 0.6180(2) 0.0389(14) Uani 1 1 d . . . . .
H39A H 0.270626 0.911868 0.577500 0.058 Uiso 1 1 calc R U . . .
H39B H 0.194377 0.952266 0.621797 0.058 Uiso 1 1 calc R U . . .
H39C H 0.241124 0.872091 0.636321 0.058 Uiso 1 1 calc R U . . .
Na1 Na 0.91120(15) 0.42597(9) 0.60344(8) 0.0249(4) Uani 1 1 d . . . . .
O1S O 0.7931(3) 0.52569(19) 0.60413(15) 0.0313(9) Uani 1 1 d . . . . .
O2S O 0.7509(3) 0.38320(19) 0.56509(16) 0.0347(9) Uani 1 1 d . . . . .
O3S O 0.9780(3) 0.47361(18) 0.51815(14) 0.0291(9) Uani 1 1 d . . . . .
O4S O 1.0319(3) 0.3422(2) 0.56361(16) 0.0376(10) Uani 1 1 d . . . . .
O5S O 1.0255(3) 0.47719(19) 0.67160(17) 0.0364(9) Uani 1 1 d . . . . .
O6S O 0.9040(3) 0.3541(2) 0.68592(15) 0.0421(10) Uani 1 1 d . . . . .
C1S C 0.8066(4) 0.5833(3) 0.6445(2) 0.0318(12) Uani 1 1 d . . . . .
H1SA H 0.757316 0.623513 0.636289 0.048 Uiso 1 1 calc R U . . .
H1SB H 0.878337 0.602234 0.642167 0.048 Uiso 1 1 calc R U . . .
H1SC H 0.793609 0.563949 0.682848 0.048 Uiso 1 1 calc R U . . .
C2S C 0.6891(4) 0.4967(3) 0.6032(2) 0.0342(14) Uani 1 1 d . . . . .
H2SA H 0.638166 0.537559 0.598163 0.041 Uiso 1 1 calc R U . . .
H2SB H 0.673598 0.471251 0.639618 0.041 Uiso 1 1 calc R U . . .
C3S C 0.6810(5) 0.4428(3) 0.5543(2) 0.0363(14) Uani 1 1 d . . . . .
H3SA H 0.608556 0.423912 0.551146 0.044 Uiso 1 1 calc R U . . .
H3SB H 0.699688 0.467679 0.518144 0.044 Uiso 1 1 calc R U . . .
C4S C 0.7464(5) 0.3277(3) 0.5222(3) 0.0538(19) Uani 1 1 d . . . . .
H4SA H 0.675287 0.307641 0.520104 0.081 Uiso 1 1 calc R U . . .
H4SB H 0.795369 0.287641 0.531635 0.081 Uiso 1 1 calc R U . . .
H4SC H 0.765529 0.349374 0.485382 0.081 Uiso 1 1 calc R U . . .
C5S C 0.9808(5) 0.5521(3) 0.5062(2) 0.0352(14) Uani 1 1 d . . . . .
H5SA H 0.984626 0.559870 0.464956 0.053 Uiso 1 1 calc R U . . .
H5SB H 1.042345 0.574139 0.524472 0.053 Uiso 1 1 calc R U . . .
H5SC H 0.917359 0.575565 0.521192 0.053 Uiso 1 1 calc R U . . .
C6S C 1.0673(4) 0.4371(3) 0.4963(2) 0.0321(14) Uani 1 1 d . . . . .
H6SA H 1.130787 0.454114 0.516622 0.039 Uiso 1 1 calc R U . . .
H6SB H 1.075651 0.448398 0.455272 0.039 Uiso 1 1 calc R U . . .
C7S C 1.0527(5) 0.3556(3) 0.5047(2) 0.0385(15) Uani 1 1 d . . . . .
H7SA H 0.993583 0.337696 0.481177 0.046 Uiso 1 1 calc R U . . .
H7SB H 1.116639 0.328651 0.492861 0.046 Uiso 1 1 calc R U . . .
C8S C 1.0319(6) 0.2653(3) 0.5784(3) 0.0504(18) Uani 1 1 d . . . . .
H8SA H 1.103064 0.245538 0.575126 0.076 Uiso 1 1 calc R U . . .
H8SB H 0.985495 0.238189 0.552446 0.076 Uiso 1 1 calc R U . . .
H8SC H 1.007141 0.259379 0.617621 0.076 Uiso 1 1 calc R U . . .
C9S C 1.1140(4) 0.5091(3) 0.6452(2) 0.0401(15) Uani 1 1 d . . . . .
H9SA H 1.160872 0.529198 0.674381 0.060 Uiso 1 1 calc R U . . .
H9SB H 1.091582 0.549121 0.619686 0.060 Uiso 1 1 calc R U . . .
H9SC H 1.150923 0.471063 0.623109 0.060 Uiso 1 1 calc R U . . .
C10S C 1.0515(4) 0.4237(3) 0.7129(3) 0.0393(15) Uani 1 1 d . . . . .
H10B H 1.087685 0.447677 0.745318 0.047 Uiso 1 1 calc R U . . .
H10C H 1.099140 0.386229 0.696209 0.047 Uiso 1 1 calc R U . . .
C11S C 0.9535(5) 0.3869(3) 0.7333(2) 0.0384(15) Uani 1 1 d . . . . .
H11B H 0.970431 0.348552 0.762028 0.046 Uiso 1 1 calc R U . . .
H11C H 0.906556 0.423946 0.751045 0.046 Uiso 1 1 calc R U . . .
C12S C 0.8191(5) 0.3068(3) 0.7011(3) 0.0460(16) Uani 1 1 d . . . . .
H12B H 0.845710 0.263861 0.722212 0.069 Uiso 1 1 calc R U . . .
H12C H 0.783607 0.289727 0.666430 0.069 Uiso 1 1 calc R U . . .
H12D H 0.769516 0.334218 0.724955 0.069 Uiso 1 1 calc R U . . .

loop_
_atom_site_aniso_label
_atom_site_aniso_U_11
_atom_site_aniso_U_22
_atom_site_aniso_U_33
_atom_site_aniso_U_23
_atom_site_aniso_U_13
_atom_site_aniso_U_12
Ga1 0.0163(2) 0.0153(2) 0.0138(2) -0.0006(2) 0.0000(2) 0.0020(2)
Si1 0.0201(7) 0.0262(7) 0.0229(8) -0.0034(6) -0.0013(6) 0.0027(6)
O1 0.0203(17) 0.0219(17) 0.0201(18) -0.0033(16) -0.0057(14) 0.0028(16)
N1 0.019(2) 0.021(2) 0.009(2) 0.0008(16) 0.0009(17) 0.0065(17)
N2 0.016(2) 0.0186(19) 0.014(2) 0.0023(16) 0.0017(17) 0.0038(17)
N3 0.016(2) 0.019(2) 0.030(2) -0.0073(17) -0.001(2) 0.0019(19)
N4 0.029(3) 0.016(2) 0.018(2) -0.0024(18) 0.001(2) 0.008(2)
N5 0.028(3) 0.030(3) 0.034(3) -0.005(2) -0.007(2) 0.002(2)
C1 0.017(2) 0.015(2) 0.012(3) -0.0010(19) -0.002(2) 0.0000(19)
C2 0.014(2) 0.016(2) 0.016(3) -0.003(2) -0.003(2) -0.001(2)
C3 0.018(3) 0.012(2) 0.020(3) 0.000(2) -0.002(2) -0.001(2)
C4 0.020(3) 0.019(2) 0.012(3) -0.0044(19) 0.000(2) -0.001(2)
C5 0.016(2) 0.023(2) 0.013(3) -0.0042(19) -0.003(2) 0.000(2)
C6 0.028(3) 0.030(3) 0.017(3) 0.001(2) 0.000(2) 0.004(2)
C7 0.021(3) 0.035(3) 0.025(3) -0.003(2) 0.006(2) 0.006(2)
C8 0.021(3) 0.031(3) 0.024(3) -0.005(2) -0.003(2) 0.010(2)
C9 0.021(3) 0.019(2) 0.021(3) -0.005(2) -0.002(2) 0.008(2)
C10 0.029(3) 0.021(3) 0.023(3) 0.001(2) -0.005(2) 0.008(2)
C11 0.031(3) 0.023(3) 0.023(3) 0.008(2) -0.001(2) 0.002(2)
C12 0.024(3) 0.024(3) 0.018(3) 0.003(2) 0.001(2) 0.001(2)
C13 0.016(2) 0.020(3) 0.013(3) 0.0017(18) -0.003(2) 0.006(2)
C14 0.015(2) 0.020(2) 0.014(3) -0.002(2) -0.001(2) 0.002(2)
C15 0.027(3) 0.023(3) 0.017(3) -0.004(2) 0.002(2) -0.003(2)
C16 0.031(3) 0.030(3) 0.013(3) 0.002(2) 0.001(2) -0.002(3)
C17 0.028(3) 0.023(3) 0.022(3) 0.006(2) 0.004(2) -0.004(2)
C18 0.015(2) 0.020(3) 0.020(3) -0.002(2) -0.003(2) 0.001(2)
C19 0.037(3) 0.019(3) 0.013(3) 0.000(2) -0.002(2) -0.002(2)
C20 0.032(3) 0.028(3) 0.022(3) 0.000(2) -0.003(2) -0.010(2)
C21 0.049(4) 0.023(3) 0.041(4) -0.002(3) 0.011(3) 0.002(3)
C22 0.027(3) 0.028(3) 0.024(3) -0.003(2) 0.001(2) -0.002(2)
C23 0.065(4) 0.021(3) 0.039(4) -0.004(3) -0.013(3) -0.006(3)
C24 0.030(4) 0.066(5) 0.069(5) -0.038(4) -0.010(3) -0.006(3)
C25 0.012(2) 0.017(2) 0.017(3) 0.000(2) 0.000(2) 0.0022(19)
C26 0.023(3) 0.018(2) 0.017(3) 0.000(2) 0.001(2) 0.002(2)
C27 0.024(3) 0.021(2) 0.026(3) -0.001(2) 0.001(2) -0.008(2)
C28 0.030(3) 0.025(3) 0.023(3) 0.006(2) 0.006(2) -0.002(2)
C29 0.026(3) 0.031(3) 0.011(3) -0.003(2) 0.000(2) 0.000(2)
C30 0.017(2) 0.022(2) 0.017(3) -0.002(2) -0.003(2) 0.0036(19)
C31 0.025(3) 0.020(2) 0.019(3) -0.004(2) 0.004(2) -0.004(2)
C32 0.036(3) 0.039(3) 0.025(3) -0.006(3) -0.008(3) 0.005(3)
C33 0.039(3) 0.036(3) 0.030(3) -0.013(3) 0.001(3) 0.007(3)
C34 0.022(3) 0.029(3) 0.017(3) -0.003(2) -0.001(2) -0.002(2)
C35 0.034(3) 0.033(3) 0.027(3) -0.011(2) 0.000(3) -0.001(3)
C36 0.043(4) 0.047(4) 0.032(4) -0.002(3) -0.018(3) -0.010(3)
C37 0.035(3) 0.050(4) 0.031(3) -0.006(3) 0.007(3) 0.002(3)
C38 0.031(3) 0.029(3) 0.042(4) 0.000(2) -0.001(3) 0.008(3)
C39 0.025(3) 0.044(4) 0.048(4) -0.001(3) -0.009(3) 0.005(3)
Na1 0.0234(10) 0.0279(10) 0.0234(10) -0.0006(8) 0.0006(9) -0.0002(9)
O1S 0.029(2) 0.030(2) 0.034(2) -0.0083(17) 0.0010(17) -0.0021(17)
O2S 0.034(2) 0.032(2) 0.038(2) -0.0101(17) -0.0007(19) -0.0041(18)
O3S 0.031(2) 0.0259(19) 0.030(2) 0.0055(16) 0.0080(17) 0.0008(17)
O4S 0.051(3) 0.032(2) 0.030(2) 0.0015(17) 0.0078(19) 0.012(2)
O5S 0.035(2) 0.040(2) 0.034(2) 0.0047(19) -0.005(2) -0.0029(17)
O6S 0.043(2) 0.056(2) 0.028(2) 0.0064(18) -0.002(2) -0.015(2)
C1S 0.034(3) 0.030(3) 0.031(3) -0.007(3) -0.002(3) -0.005(3)
C2S 0.027(3) 0.033(3) 0.042(4) -0.001(3) 0.004(3) 0.001(3)
C3S 0.031(3) 0.042(3) 0.036(4) -0.003(3) -0.004(3) -0.006(3)
C4S 0.061(5) 0.043(4) 0.057(5) -0.023(3) 0.001(4) -0.013(4)
C5S 0.043(4) 0.028(3) 0.035(4) 0.010(3) 0.003(3) -0.006(3)
C6S 0.030(3) 0.043(3) 0.023(3) 0.005(2) 0.005(2) 0.004(2)
C7S 0.045(4) 0.044(4) 0.026(3) -0.008(3) 0.005(3) 0.016(3)
C8S 0.068(5) 0.028(3) 0.055(4) 0.002(3) 0.011(4) 0.012(3)
C9S 0.036(4) 0.044(3) 0.041(4) -0.012(3) 0.003(3) -0.008(3)
C10S 0.040(3) 0.039(3) 0.039(4) -0.001(3) -0.015(3) 0.010(3)
C11S 0.047(4) 0.038(3) 0.030(4) 0.004(3) -0.008(3) 0.007(3)
C12S 0.041(4) 0.053(4) 0.044(4) 0.010(3) 0.011(3) -0.009(3)

loop_
_atom_type_symbol
_atom_type_description
_atom_type_scat_dispersion_real
_atom_type_scat_dispersion_imag
_atom_type_scat_source
C C 0.0033 0.0016 'International Tables Vol C Tables 4.2.6.8 and 6.1.1.4'
H H 0.0000 0.0000 'International Tables Vol C Tables 4.2.6.8 and 6.1.1.4'
N N 0.0061 0.0033 'International Tables Vol C Tables 4.2.6.8 and 6.1.1.4'
O O 0.0106 0.0060 'International Tables Vol C Tables 4.2.6.8 and 6.1.1.4'
Na Na 0.0362 0.0249 'International Tables Vol C Tables 4.2.6.8 and 6.1.1.4'
Si Si 0.0817 0.0704 'International Tables Vol C Tables 4.2.6.8 and 6.1.1.4'
Ga Ga 0.2307 1.6083 'International Tables Vol C Tables 4.2.6.8 and 6.1.1.4'

loop_
_geom_angle_atom_site_label_1
_geom_angle_atom_site_label_2
_geom_angle_atom_site_label_3
_geom_angle
_geom_angle_site_symmetry_1
_geom_angle_site_symmetry_3
_geom_angle_publ_flag
O1 Ga1 N1 120.95(15) . . ?
O1 Ga1 N2 119.91(15) . . ?
N1 Ga1 N2 90.47(15) . . ?
O1 Ga1 N3 100.68(16) . . ?
N1 Ga1 N3 111.27(17) . . ?
N2 Ga1 N3 114.26(17) . . ?
O1 Si1 C39 108.8(2) . . ?
O1 Si1 C38 111.9(2) . . ?
C39 Si1 C38 107.1(3) . . ?
O1 Si1 C37 110.7(2) . . ?
C39 Si1 C37 109.8(3) . . ?
C38 Si1 C37 108.4(3) . . ?
Si1 O1 Ga1 132.30(19) . . ?
C1 N1 C13 119.8(4) . . ?
C1 N1 Ga1 106.2(3) . . ?
C13 N1 Ga1 131.4(3) . . ?
C2 N2 C25 119.7(4) . . ?
C2 N2 Ga1 106.2(3) . . ?
C25 N2 Ga1 131.5(3) . . ?
N4 N3 Ga1 125.1(3) . . ?
N5 N4 N3 175.5(5) . . ?
C2 C1 N1 118.8(4) . . ?
C2 C1 C5 109.2(4) . . ?
N1 C1 C5 131.8(4) . . ?
N2 C2 C1 118.2(4) . . ?
N2 C2 C3 132.7(4) . . ?
C1 C2 C3 109.0(4) . . ?
C12 C3 C4 117.1(4) . . ?
C12 C3 C2 137.4(5) . . ?
C4 C3 C2 105.5(4) . . ?
C9 C4 C3 124.9(4) . . ?
C9 C4 C5 124.2(4) . . ?
C3 C4 C5 110.9(4) . . ?
C6 C5 C4 117.6(4) . . ?
C6 C5 C1 137.0(4) . . ?
C4 C5 C1 105.3(4) . . ?
C5 C6 C7 118.8(5) . . ?
C5 C6 H6A 120.6 . . ?
C7 C6 H6A 120.6 . . ?
C8 C7 C6 123.0(5) . . ?
C8 C7 H7A 118.5 . . ?
C6 C7 H7A 118.5 . . ?
C7 C8 C9 119.6(4) . . ?
C7 C8 H8A 120.2 . . ?
C9 C8 H8A 120.2 . . ?
C4 C9 C8 116.7(4) . . ?
C4 C9 C10 116.5(4) . . ?
C8 C9 C10 126.8(4) . . ?
C11 C10 C9 119.3(5) . . ?
C11 C10 H10A 120.4 . . ?
C9 C10 H10A 120.4 . . ?
C10 C11 C12 123.3(4) . . ?
C10 C11 H11A 118.3 . . ?
C12 C11 H11A 118.3 . . ?
C3 C12 C11 118.9(5) . . ?
C3 C12 H12A 120.6 . . ?
C11 C12 H12A 120.6 . . ?
C18 C13 C14 120.3(4) . . ?
C18 C13 N1 119.6(4) . . ?
C14 C13 N1 120.1(4) . . ?
C15 C14 C13 118.2(4) . . ?
C15 C14 C19 119.7(4) . . ?
C13 C14 C19 122.1(4) . . ?
C14 C15 C16 122.0(4) . . ?
C14 C15 H15A 119.0 . . ?
C16 C15 H15A 119.0 . . ?
C17 C16 C15 119.9(4) . . ?
C17 C16 H16A 120.0 . . ?
C15 C16 H16A 120.0 . . ?
C16 C17 C18 121.0(4) . . ?
C16 C17 H17A 119.5 . . ?
C18 C17 H17A 119.5 . . ?
C17 C18 C13 118.5(4) . . ?
C17 C18 C22 119.6(4) . . ?
C13 C18 C22 121.8(4) . . ?
C14 C19 C20 112.0(4) . . ?
C14 C19 C21 111.5(4) . . ?
C20 C19 C21 109.9(4) . . ?
C14 C19 H19A 107.8 . . ?
C20 C19 H19A 107.8 . . ?
C21 C19 H19A 107.8 . . ?
C19 C20 H20A 109.5 . . ?
C19 C20 H20B 109.5 . . ?
H20A C20 H20B 109.5 . . ?
C19 C20 H20C 109.5 . . ?
H20A C20 H20C 109.5 . . ?
H20B C20 H20C 109.5 . . ?
C19 C21 H21A 109.5 . . ?
C19 C21 H21B 109.5 . . ?
H21A C21 H21B 109.5 . . ?
C19 C21 H21C 109.5 . . ?
H21A C21 H21C 109.5 . . ?
H21B C21 H21C 109.5 . . ?
C18 C22 C23 113.1(4) . . ?
C18 C22 C24 109.9(4) . . ?
C23 C22 C24 110.9(5) . . ?
C18 C22 H22A 107.6 . . ?
C23 C22 H22A 107.6 . . ?
C24 C22 H22A 107.6 . . ?
C22 C23 H23A 109.5 . . ?
C22 C23 H23B 109.5 . . ?
H23A C23 H23B 109.5 . . ?
C22 C23 H23C 109.5 . . ?
H23A C23 H23C 109.5 . . ?
H23B C23 H23C 109.5 . . ?
C22 C24 H24A 109.5 . . ?
C22 C24 H24B 109.5 . . ?
H24A C24 H24B 109.5 . . ?
C22 C24 H24C 109.5 . . ?
H24A C24 H24C 109.5 . . ?
H24B C24 H24C 109.5 . . ?
C26 C25 N2 120.2(4) . . ?
C26 C25 C30 119.7(4) . . ?
N2 C25 C30 120.1(4) . . ?
C27 C26 C25 118.6(4) . . ?
C27 C26 C31 119.8(4) . . ?
C25 C26 C31 121.6(4) . . ?
C26 C27 C28 121.9(5) . . ?
C26 C27 H27A 119.1 . . ?
C28 C27 H27A 119.1 . . ?
C29 C28 C27 119.5(5) . . ?
C29 C28 H28A 120.2 . . ?
C27 C28 H28A 120.2 . . ?
C28 C29 C30 121.1(5) . . ?
C28 C29 H29A 119.5 . . ?
C30 C29 H29A 119.5 . . ?
C29 C30 C25 119.3(4) . . ?
C29 C30 C34 120.6(4) . . ?
C25 C30 C34 120.1(4) . . ?
C33 C31 C26 110.6(4) . . ?
C33 C31 C32 110.5(4) . . ?
C26 C31 C32 111.8(4) . . ?
C33 C31 H31A 107.9 . . ?
C26 C31 H31A 107.9 . . ?
C32 C31 H31A 107.9 . . ?
C31 C32 H32A 109.5 . . ?
C31 C32 H32B 109.5 . . ?
H32A C32 H32B 109.5 . . ?
C31 C32 H32C 109.5 . . ?
H32A C32 H32C 109.5 . . ?
H32B C32 H32C 109.5 . . ?
C31 C33 H33A 109.5 . . ?
C31 C33 H33B 109.5 . . ?
H33A C33 H33B 109.5 . . ?
C31 C33 H33C 109.5 . . ?
H33A C33 H33C 109.5 . . ?
H33B C33 H33C 109.5 . . ?
C30 C34 C35 110.3(4) . . ?
C30 C34 C36 112.1(4) . . ?
C35 C34 C36 110.7(4) . . ?
C30 C34 H34A 107.9 . . ?
C35 C34 H34A 107.9 . . ?
C36 C34 H34A 107.9 . . ?
C34 C35 H35A 109.5 . . ?
C34 C35 H35B 109.5 . . ?
H35A C35 H35B 109.5 . . ?
C34 C35 H35C 109.5 . . ?
H35A C35 H35C 109.5 . . ?
H35B C35 H35C 109.5 . . ?
C34 C36 H36A 109.5 . . ?
C34 C36 H36B 109.5 . . ?
H36A C36 H36B 109.5 . . ?
C34 C36 H36C 109.5 . . ?
H36A C36 H36C 109.5 . . ?
H36B C36 H36C 109.5 . . ?
Si1 C37 H37A 109.5 . . ?
Si1 C37 H37B 109.5 . . ?
H37A C37 H37B 109.5 . . ?
Si1 C37 H37C 109.5 . . ?
H37A C37 H37C 109.5 . . ?
H37B C37 H37C 109.5 . . ?
Si1 C38 H38A 109.5 . . ?
Si1 C38 H38B 109.5 . . ?
H38A C38 H38B 109.5 . . ?
Si1 C38 H38C 109.5 . . ?
H38A C38 H38C 109.5 . . ?
H38B C38 H38C 109.5 . . ?
Si1 C39 H39A 109.5 . . ?
Si1 C39 H39B 109.5 . . ?
H39A C39 H39B 109.5 . . ?
Si1 C39 H39C 109.5 . . ?
H39A C39 H39C 109.5 . . ?
H39B C39 H39C 109.5 . . ?
O6S Na1 O4S 89.94(15) . . ?
O6S Na1 O1S 113.22(15) . . ?
O4S Na1 O1S 156.37(15) . . ?
O6S Na1 O5S 71.23(14) . . ?
O4S Na1 O5S 96.54(15) . . ?
O1S Na1 O5S 95.43(14) . . ?
O6S Na1 O3S 158.26(16) . . ?
O4S Na1 O3S 69.89(13) . . ?
O1S Na1 O3S 87.70(13) . . ?
O5S Na1 O3S 102.16(14) . . ?
O6S Na1 O2S 95.77(15) . . ?
O4S Na1 O2S 102.01(15) . . ?
O1S Na1 O2S 72.24(13) . . ?
O5S Na1 O2S 157.38(15) . . ?
O3S Na1 O2S 96.34(14) . . ?
C2S O1S C1S 113.1(4) . . ?
C2S O1S Na1 108.6(3) . . ?
C1S O1S Na1 119.2(3) . . ?
C4S O2S C3S 112.4(4) . . ?
C4S O2S Na1 122.3(4) . . ?
C3S O2S Na1 111.5(3) . . ?
C6S O3S C5S 111.5(4) . . ?
C6S O3S Na1 115.7(3) . . ?
C5S O3S Na1 122.3(3) . . ?
C8S O4S C7S 113.5(4) . . ?
C8S O4S Na1 121.7(4) . . ?
C7S O4S Na1 113.5(3) . . ?
C9S O5S C10S 113.1(4) . . ?
C9S O5S Na1 111.0(3) . . ?
C10S O5S Na1 110.2(3) . . ?
C11S O6S C12S 113.4(4) . . ?
C11S O6S Na1 113.8(3) . . ?
C12S O6S Na1 124.7(3) . . ?
O1S C1S H1SA 109.5 . . ?
O1S C1S H1SB 109.5 . . ?
H1SA C1S H1SB 109.5 . . ?
O1S C1S H1SC 109.5 . . ?
H1SA C1S H1SC 109.5 . . ?
H1SB C1S H1SC 109.5 . . ?
O1S C2S C3S 108.1(4) . . ?
O1S C2S H2SA 110.1 . . ?
C3S C2S H2SA 110.1 . . ?
O1S C2S H2SB 110.1 . . ?
C3S C2S H2SB 110.1 . . ?
H2SA C2S H2SB 108.4 . . ?
O2S C3S C2S 108.0(4) . . ?
O2S C3S H3SA 110.1 . . ?
C2S C3S H3SA 110.1 . . ?
O2S C3S H3SB 110.1 . . ?
C2S C3S H3SB 110.1 . . ?
H3SA C3S H3SB 108.4 . . ?
O2S C4S H4SA 109.5 . . ?
O2S C4S H4SB 109.5 . . ?
H4SA C4S H4SB 109.5 . . ?
O2S C4S H4SC 109.5 . . ?
H4SA C4S H4SC 109.5 . . ?
H4SB C4S H4SC 109.5 . . ?
O3S C5S H5SA 109.5 . . ?
O3S C5S H5SB 109.5 . . ?
H5SA C5S H5SB 109.5 . . ?
O3S C5S H5SC 109.5 . . ?
H5SA C5S H5SC 109.5 . . ?
H5SB C5S H5SC 109.5 . . ?
O3S C6S C7S 108.0(4) . . ?
O3S C6S H6SA 110.1 . . ?
C7S C6S H6SA 110.1 . . ?
O3S C6S H6SB 110.1 . . ?
C7S C6S H6SB 110.1 . . ?
H6SA C6S H6SB 108.4 . . ?
O4S C7S C6S 108.5(4) . . ?
O4S C7S H7SA 110.0 . . ?
C6S C7S H7SA 110.0 . . ?
O4S C7S H7SB 110.0 . . ?
C6S C7S H7SB 110.0 . . ?
H7SA C7S H7SB 108.4 . . ?
O4S C8S H8SA 109.5 . . ?
O4S C8S H8SB 109.5 . . ?
H8SA C8S H8SB 109.5 . . ?
O4S C8S H8SC 109.5 . . ?
H8SA C8S H8SC 109.5 . . ?
H8SB C8S H8SC 109.5 . . ?
O5S C9S H9SA 109.5 . . ?
O5S C9S H9SB 109.5 . . ?
H9SA C9S H9SB 109.5 . . ?
O5S C9S H9SC 109.5 . . ?
H9SA C9S H9SC 109.5 . . ?
H9SB C9S H9SC 109.5 . . ?
O5S C10S C11S 109.0(4) . . ?
O5S C10S H10B 109.9 . . ?
C11S C10S H10B 109.9 . . ?
O5S C10S H10C 109.9 . . ?
C11S C10S H10C 109.9 . . ?
H10B C10S H10C 108.3 . . ?
O6S C11S C10S 108.1(5) . . ?
O6S C11S H11B 110.1 . . ?
C10S C11S H11B 110.1 . . ?
O6S C11S H11C 110.1 . . ?
C10S C11S H11C 110.1 . . ?
H11B C11S H11C 108.4 . . ?
O6S C12S H12B 109.5 . . ?
O6S C12S H12C 109.5 . . ?
H12B C12S H12C 109.5 . . ?
O6S C12S H12D 109.5 . . ?
H12B C12S H12D 109.5 . . ?
H12C C12S H12D 109.5 . . ?

loop_
_geom_bond_atom_site_label_1
_geom_bond_atom_site_label_2
_geom_bond_distance
_geom_bond_site_symmetry_2
_geom_bond_publ_flag
Ga1 O1 1.806(3) . ?
Ga1 N1 1.907(4) . ?
Ga1 N2 1.907(4) . ?
Ga1 N3 1.946(4) . ?
Si1 O1 1.617(3) . ?
Si1 C39 1.863(5) . ?
Si1 C38 1.862(5) . ?
Si1 C37 1.856(6) . ?
N1 C1 1.381(5) . ?
N1 C13 1.431(6) . ?
N2 C2 1.389(6) . ?
N2 C25 1.426(6) . ?
N3 N4 1.200(6) . ?
N4 N5 1.161(6) . ?
C1 C2 1.388(6) . ?
C1 C5 1.467(6) . ?
C2 C3 1.468(6) . ?
C3 C12 1.372(6) . ?
C3 C4 1.426(6) . ?
C4 C9 1.378(6) . ?
C4 C5 1.427(6) . ?
C5 C6 1.366(7) . ?
C6 C7 1.418(7) . ?
C6 H6A 0.9500 . ?
C7 C8 1.363(7) . ?
C7 H7A 0.9500 . ?
C8 C9 1.420(7) . ?
C8 H8A 0.9500 . ?
C9 C10 1.425(7) . ?
C10 C11 1.366(7) . ?
C10 H10A 0.9500 . ?
C11 C12 1.418(7) . ?
C11 H11A 0.9500 . ?
C12 H12A 0.9500 . ?
C13 C18 1.402(6) . ?
C13 C14 1.417(6) . ?
C14 C15 1.382(6) . ?
C14 C19 1.523(6) . ?
C15 C16 1.368(7) . ?
C15 H15A 0.9500 . ?
C16 C17 1.374(7) . ?
C16 H16A 0.9500 . ?
C17 C18 1.398(6) . ?
C17 H17A 0.9500 . ?
C18 C22 1.514(7) . ?
C19 C20 1.526(7) . ?
C19 C21 1.531(7) . ?
C19 H19A 1.0000 . ?
C20 H20A 0.9800 . ?
C20 H20B 0.9800 . ?
C20 H20C 0.9800 . ?
C21 H21A 0.9800 . ?
C21 H21B 0.9800 . ?
C21 H21C 0.9800 . ?
C22 C23 1.519(7) . ?
C22 C24 1.521(7) . ?
C22 H22A 1.0000 . ?
C23 H23A 0.9800 . ?
C23 H23B 0.9800 . ?
C23 H23C 0.9800 . ?
C24 H24A 0.9800 . ?
C24 H24B 0.9800 . ?
C24 H24C 0.9800 . ?
C25 C26 1.418(6) . ?
C25 C30 1.411(7) . ?
C26 C27 1.390(7) . ?
C26 C31 1.513(7) . ?
C27 C28 1.372(7) . ?
C27 H27A 0.9500 . ?
C28 C29 1.390(7) . ?
C28 H28A 0.9500 . ?
C29 C30 1.386(6) . ?
C29 H29A 0.9500 . ?
C30 C34 1.513(6) . ?
C31 C33 1.519(6) . ?
C31 C32 1.522(7) . ?
C31 H31A 1.0000 . ?
C32 H32A 0.9800 . ?
C32 H32B 0.9800 . ?
C32 H32C 0.9800 . ?
C33 H33A 0.9800 . ?
C33 H33B 0.9800 . ?
C33 H33C 0.9800 . ?
C34 C35 1.535(7) . ?
C34 C36 1.541(7) . ?
C34 H34A 1.0000 . ?
C35 H35A 0.9800 . ?
C35 H35B 0.9800 . ?
C35 H35C 0.9800 . ?
C36 H36A 0.9800 . ?
C36 H36B 0.9800 . ?
C36 H36C 0.9800 . ?
C37 H37A 0.9800 . ?
C37 H37B 0.9800 . ?
C37 H37C 0.9800 . ?
C38 H38A 0.9800 . ?
C38 H38B 0.9800 . ?
C38 H38C 0.9800 . ?
C39 H39A 0.9800 . ?
C39 H39B 0.9800 . ?
C39 H39C 0.9800 . ?
Na1 O6S 2.331(4) . ?
Na1 O4S 2.353(4) . ?
Na1 O1S 2.347(4) . ?
Na1 O5S 2.355(4) . ?
Na1 O3S 2.339(4) . ?
Na1 O2S 2.367(4) . ?
O1S C2S 1.429(6) . ?
O1S C1S 1.415(6) . ?
O2S C4S 1.420(6) . ?
O2S C3S 1.420(6) . ?
O3S C6S 1.414(6) . ?
O3S C5S 1.442(6) . ?
O4S C8S 1.428(6) . ?
O4S C7S 1.428(6) . ?
O5S C9S 1.412(6) . ?
O5S C10S 1.407(6) . ?
O6S C11S 1.408(6) . ?
O6S C12S 1.426(6) . ?
C1S H1SA 0.9800 . ?
C1S H1SB 0.9800 . ?
C1S H1SC 0.9800 . ?
C2S C3S 1.507(7) . ?
C2S H2SA 0.9900 . ?
C2S H2SB 0.9900 . ?
C3S H3SA 0.9900 . ?
C3S H3SB 0.9900 . ?
C4S H4SA 0.9800 . ?
C4S H4SB 0.9800 . ?
C4S H4SC 0.9800 . ?
C5S H5SA 0.9800 . ?
C5S H5SB 0.9800 . ?
C5S H5SC 0.9800 . ?
C6S C7S 1.494(7) . ?
C6S H6SA 0.9900 . ?
C6S H6SB 0.9900 . ?
C7S H7SA 0.9900 . ?
C7S H7SB 0.9900 . ?
C8S H8SA 0.9800 . ?
C8S H8SB 0.9800 . ?
C8S H8SC 0.9800 . ?
C9S H9SA 0.9800 . ?
C9S H9SB 0.9800 . ?
C9S H9SC 0.9800 . ?
C10S C11S 1.496(8) . ?
C10S H10B 0.9900 . ?
C10S H10C 0.9900 . ?
C11S H11B 0.9900 . ?
C11S H11C 0.9900 . ?
C12S H12B 0.9800 . ?
C12S H12C 0.9800 . ?
C12S H12D 0.9800 . ?
